data_4500520
loop_
_publ_author_name
'Fri\<s\<ci\'c, Tomislav'
'Reid, David G.'
'Day, Graeme M.'
'Duer, Melinda J.'
'Jones, William'

_publ_section_title
;
 Effect of Fluorination on Molecular Conformation in the Solid State:
 Tuning the Conformation of Cocrystal Formers
;
_journal_issue 4
_journal_name_full 'Crystal Growth &amp; Design'
_journal_page_first 972
_journal_paper_doi 10.1021/cg1016388
_journal_volume 11
_journal_year 2011
_chemical_formula_moiety '(C8 H11 N4 O2) (C4 H F4 O4)'
_chemical_formula_sum 'C12 H12 F4 N4 O6'
_chemical_formula_weight 384.26
_chemical_name_common (cafH+).(fsu-)
_chemical_name_systematic
;
 caffeinium tetrafluorosuccinate
;
_space_group_IT_number 14
_symmetry_cell_setting monoclinic
_symmetry_space_group_name_Hall '-P 2yn'
_symmetry_space_group_name_H-M 'P 1 21/n 1'
_atom_sites_solution_hydrogens geom
_atom_sites_solution_primary direct
_atom_sites_solution_secondary difmap
_audit_creation_method SHELXL-97
_cell_angle_alpha 90.00
_cell_angle_beta 99.7980(10)
_cell_angle_gamma 90.00
_cell_formula_units_Z 4
_cell_length_a 7.7190(2)
_cell_length_b 16.7675(5)
_cell_length_c 12.0414(3)
_cell_measurement_reflns_used 8069
_cell_measurement_temperature 120(2)
_cell_measurement_theta_max 30.03
_cell_measurement_theta_min 1.00
_cell_volume 1535.77(7)
_computing_cell_refinement 'HKL Scalepack (Otwinowski & Minor 1997)'
_computing_data_collection 'Collect (Nonius B.V. 1998)'
_computing_data_reduction
;
 HKL Denzo and Scalepack (Otwinowski & Minor 1997)
;
_computing_publication_material 'SHELXL-97 (Sheldrick 1997)'
_computing_structure_refinement 'SHELXL-97 (Sheldrick 1997)'
_computing_structure_solution 'SIR-92 (Altomare et al. 1994)'
_diffrn_ambient_temperature 120(2)
_diffrn_measured_fraction_theta_full 0.996
_diffrn_measured_fraction_theta_max 0.996
_diffrn_measurement_device_type 'Nonius Kappa CCD'
_diffrn_measurement_method 'Thin slice \w and \f scans'
_diffrn_radiation_source 'fine-focus sealed tube'
_diffrn_radiation_type MoK\a
_diffrn_radiation_wavelength 0.71073
_diffrn_reflns_av_R_equivalents 0.0464
_diffrn_reflns_av_sigmaI/netI 0.0500
_diffrn_reflns_limit_h_max 10
_diffrn_reflns_limit_h_min -10
_diffrn_reflns_limit_k_max 23
_diffrn_reflns_limit_k_min -23
_diffrn_reflns_limit_l_max 16
_diffrn_reflns_limit_l_min -16
_diffrn_reflns_number 12987
_diffrn_reflns_theta_full 30.04
_diffrn_reflns_theta_max 30.04
_diffrn_reflns_theta_min 3.62
_exptl_absorpt_coefficient_mu 0.163
_exptl_absorpt_correction_T_max 0.995
_exptl_absorpt_correction_T_min 0.912
_exptl_absorpt_correction_type multi-scan
_exptl_absorpt_process_details
;
multi-scan from symmetry-related measurements 
 Sortav (Blessing 1995)
;
_exptl_crystal_colour colourless
_exptl_crystal_density_diffrn 1.662
_exptl_crystal_density_method 'not measured'
_exptl_crystal_description prism
_exptl_crystal_F_000 784
_exptl_crystal_size_max 0.23
_exptl_crystal_size_mid 0.12
_exptl_crystal_size_min 0.10
_refine_diff_density_max 0.381
_refine_diff_density_min -0.389
_refine_diff_density_rms 0.097
_refine_ls_extinction_method none
_refine_ls_goodness_of_fit_ref 1.028
_refine_ls_hydrogen_treatment constr
_refine_ls_matrix_type full
_refine_ls_number_parameters 239
_refine_ls_number_reflns 4458
_refine_ls_number_restraints 0
_refine_ls_restrained_S_all 1.028
_refine_ls_R_factor_all 0.0693
_refine_ls_R_factor_gt 0.0436
_refine_ls_shift/su_max 0.008
_refine_ls_shift/su_mean 0.000
_refine_ls_structure_factor_coef Fsqd
_refine_ls_weighting_details 'calc w=1/[\s^2^(Fo^2^)+(0.0478P)^2^+0.5871P] where P=(Fo^2^+2Fc^2^)/3'
_refine_ls_weighting_scheme calc
_refine_ls_wR_factor_gt 0.1037
_refine_ls_wR_factor_ref 0.1150
_reflns_number_gt 3294
_reflns_number_total 4458
_reflns_threshold_expression >2sigma(I)
_cod_data_source_file cg1016388_si_003.cif
_cod_data_source_block cafH-suc
_cod_original_sg_symbol_H-M P21/n
_cod_database_code 4500520

loop_
_symmetry_equiv_pos_as_xyz
'x, y, z'
'-x+1/2, y+1/2, -z+1/2'
'-x, -y, -z'
'x-1/2, -y-1/2, z-1/2'

loop_
_atom_site_label
_atom_site_type_symbol
_atom_site_fract_x
_atom_site_fract_y
_atom_site_fract_z
_atom_site_U_iso_or_equiv
_atom_site_adp_type
_atom_site_occupancy
_atom_site_symmetry_multiplicity
_atom_site_calc_flag
_atom_site_refinement_flags
C1 C -0.36451(19) -0.18298(9) 0.22897(12) 0.0224(3) Uani 1 1 d .
H1 H -0.3479 -0.2374 0.2499 0.027 Uiso 1 1 calc R
C2 C -0.48648(18) -0.07030(9) 0.16494(12) 0.0202(3) Uani 1 1 d .
C3 C -0.6038(2) -0.00819(10) 0.11697(12) 0.0242(3) Uani 1 1 d .
C4 C -0.3397(2) 0.08085(10) 0.16124(13) 0.0271(3) Uani 1 1 d .
C5 C -0.31288(18) -0.05630(9) 0.20434(12) 0.0203(3) Uani 1 1 d .
C6 C -0.6839(2) -0.19270(11) 0.15128(14) 0.0283(3) Uani 1 1 d .
H6A H -0.6685 -0.2490 0.1727 0.042 Uiso 1 1 calc R
H6B H -0.7246 -0.1887 0.0698 0.042 Uiso 1 1 calc R
H6C H -0.7711 -0.1684 0.1913 0.042 Uiso 1 1 calc R
C7 C -0.6258(3) 0.13587(11) 0.08506(15) 0.0362(4) Uani 1 1 d .
H7A H -0.7465 0.1190 0.0557 0.054 Uiso 1 1 calc R
H7B H -0.5775 0.1642 0.0260 0.054 Uiso 1 1 calc R
H7C H -0.6259 0.1714 0.1497 0.054 Uiso 1 1 calc R
C8 C -0.0479(2) 0.02900(12) 0.24298(17) 0.0381(4) Uani 1 1 d .
H8A H -0.0109 -0.0026 0.3114 0.057 Uiso 1 1 calc R
H8B H -0.0262 0.0856 0.2600 0.057 Uiso 1 1 calc R
H8C H 0.0192 0.0124 0.1848 0.057 Uiso 1 1 calc R
C9 C 0.12619(18) -0.16869(9) 0.46026(13) 0.0210(3) Uani 1 1 d .
C10 C 0.32657(17) -0.18357(9) 0.49675(12) 0.0193(3) Uani 1 1 d .
C11 C 0.43067(17) -0.10529(9) 0.51665(12) 0.0191(3) Uani 1 1 d .
C12 C 0.62836(18) -0.11753(9) 0.56277(12) 0.0199(3) Uani 1 1 d .
F1 F 0.36075(11) -0.22665(6) 0.59319(8) 0.0289(2) Uani 1 1 d .
F2 F 0.39109(11) -0.22575(6) 0.41682(8) 0.0271(2) Uani 1 1 d .
F3 F 0.35757(11) -0.06193(6) 0.59132(8) 0.0296(2) Uani 1 1 d .
F4 F 0.40796(11) -0.06426(6) 0.41859(8) 0.0288(2) Uani 1 1 d .
N1 N -0.23795(16) -0.12673(8) 0.24321(10) 0.0219(3) Uani 1 1 d .
H1N H -0.1267 -0.1342 0.2724 0.026 Uiso 1 1 calc R
N2 N -0.51535(16) -0.15072(8) 0.18138(10) 0.0209(3) Uani 1 1 d .
N3 N -0.51758(17) 0.06562(8) 0.12075(11) 0.0257(3) Uani 1 1 d .
N4 N -0.23596(16) 0.01642(8) 0.20225(11) 0.0235(3) Uani 1 1 d .
O1 O -0.75845(15) -0.01625(8) 0.07597(10) 0.0343(3) Uani 1 1 d .
O2 O -0.27938(18) 0.14790(7) 0.15896(11) 0.0376(3) Uani 1 1 d .
O3 O 0.07982(13) -0.15509(7) 0.35832(10) 0.0293(3) Uani 1 1 d .
O4 O 0.03674(13) -0.17059(8) 0.53738(9) 0.0293(3) Uani 1 1 d .
O5 O 0.71380(13) -0.13453(8) 0.48145(9) 0.0307(3) Uani 1 1 d .
H1O H 0.8188 -0.1453 0.5086 0.046 Uiso 1 1 calc R
O6 O 0.68420(14) -0.11354(8) 0.66167(9) 0.0294(3) Uani 1 1 d .

loop_
_atom_site_aniso_label
_atom_site_aniso_U_11
_atom_site_aniso_U_22
_atom_site_aniso_U_33
_atom_site_aniso_U_23
_atom_site_aniso_U_13
_atom_site_aniso_U_12
C1 0.0250(7) 0.0211(7) 0.0217(7) -0.0001(6) 0.0058(6) 0.0032(6)
C2 0.0206(6) 0.0205(7) 0.0196(6) -0.0015(5) 0.0040(5) 0.0022(5)
C3 0.0262(7) 0.0266(8) 0.0200(7) -0.0001(6) 0.0046(6) 0.0070(6)
C4 0.0365(8) 0.0232(8) 0.0232(7) -0.0026(6) 0.0100(6) -0.0010(6)
C5 0.0218(6) 0.0216(7) 0.0180(6) -0.0016(5) 0.0051(5) 0.0029(5)
C6 0.0235(7) 0.0293(9) 0.0322(8) -0.0052(7) 0.0054(6) -0.0074(6)
C7 0.0504(11) 0.0263(9) 0.0328(9) 0.0063(7) 0.0095(8) 0.0148(8)
C8 0.0245(8) 0.0381(11) 0.0513(11) -0.0064(8) 0.0054(7) -0.0083(7)
C9 0.0138(6) 0.0184(7) 0.0304(7) -0.0008(6) 0.0030(5) -0.0009(5)
C10 0.0148(6) 0.0203(7) 0.0229(7) 0.0023(5) 0.0039(5) 0.0019(5)
C11 0.0151(6) 0.0203(7) 0.0223(7) 0.0010(5) 0.0043(5) 0.0007(5)
C12 0.0153(6) 0.0208(7) 0.0239(7) 0.0001(5) 0.0038(5) -0.0019(5)
F1 0.0219(4) 0.0297(5) 0.0345(5) 0.0149(4) 0.0028(4) -0.0001(4)
F2 0.0192(4) 0.0256(5) 0.0375(5) -0.0089(4) 0.0078(4) 0.0019(3)
F3 0.0208(4) 0.0276(5) 0.0421(5) -0.0118(4) 0.0103(4) 0.0004(4)
F4 0.0233(4) 0.0283(5) 0.0330(5) 0.0128(4) 0.0000(4) -0.0033(4)
N1 0.0196(6) 0.0240(7) 0.0220(6) -0.0001(5) 0.0032(5) 0.0039(5)
N2 0.0205(6) 0.0214(6) 0.0210(6) -0.0014(5) 0.0044(5) 0.0004(4)
N3 0.0322(7) 0.0218(7) 0.0240(6) 0.0019(5) 0.0070(5) 0.0068(5)
N4 0.0233(6) 0.0221(7) 0.0255(6) -0.0021(5) 0.0050(5) -0.0026(5)
O1 0.0242(6) 0.0383(7) 0.0378(7) -0.0005(5) -0.0021(5) 0.0082(5)
O2 0.0515(8) 0.0233(6) 0.0399(7) -0.0015(5) 0.0133(6) -0.0058(5)
O3 0.0174(5) 0.0387(7) 0.0305(6) 0.0037(5) 0.0006(4) 0.0024(4)
O4 0.0149(5) 0.0409(7) 0.0333(6) -0.0015(5) 0.0072(4) 0.0002(4)
O5 0.0148(5) 0.0525(8) 0.0257(6) -0.0028(5) 0.0055(4) 0.0018(5)
O6 0.0218(5) 0.0424(7) 0.0230(5) -0.0021(5) 0.0010(4) -0.0005(5)

loop_
_atom_type_symbol
_atom_type_description
_atom_type_scat_dispersion_real
_atom_type_scat_dispersion_imag
_atom_type_scat_source
C C 0.0033 0.0016 'International Tables Vol C Tables 4.2.6.8 and 6.1.1.4'
H H 0.0000 0.0000 'International Tables Vol C Tables 4.2.6.8 and 6.1.1.4'
F F 0.0171 0.0103 'International Tables Vol C Tables 4.2.6.8 and 6.1.1.4'
N N 0.0061 0.0033 'International Tables Vol C Tables 4.2.6.8 and 6.1.1.4'
O O 0.0106 0.0060 'International Tables Vol C Tables 4.2.6.8 and 6.1.1.4'

loop_
_geom_angle_atom_site_label_1
_geom_angle_atom_site_label_2
_geom_angle_atom_site_label_3
_geom_angle
N2 C1 N1 109.54(13)
C5 C2 N2 106.86(12)
C5 C2 C3 122.05(14)
N2 C2 C3 131.09(13)
O1 C3 N3 122.52(14)
O1 C3 C2 126.15(15)
N3 C3 C2 111.31(13)
O2 C4 N4 121.83(16)
O2 C4 N3 121.08(16)
N4 C4 N3 117.09(14)
N4 C5 N1 128.54(13)
N4 C5 C2 123.70(14)
N1 C5 C2 107.76(13)
O3 C9 O4 129.65(13)
O3 C9 C10 114.53(12)
O4 C9 C10 115.81(13)
F1 C10 F2 106.79(11)
F1 C10 C11 107.54(11)
F2 C10 C11 108.11(11)
F1 C10 C9 111.54(11)
F2 C10 C9 110.56(11)
C11 C10 C9 112.07(12)
F4 C11 F3 107.48(12)
F4 C11 C10 108.17(11)
F3 C11 C10 107.26(11)
F4 C11 C12 110.77(11)
F3 C11 C12 109.30(11)
C10 C11 C12 113.62(12)
O6 C12 O5 128.14(13)
O6 C12 C11 121.07(12)
O5 C12 C11 110.74(12)
C1 N1 C5 107.86(12)
C1 N2 C2 107.97(12)
C1 N2 C6 126.03(14)
C2 N2 C6 126.00(13)
C4 N3 C3 127.18(13)
C4 N3 C7 115.58(14)
C3 N3 C7 117.13(14)
C5 N4 C4 118.60(13)
C5 N4 C8 122.27(14)
C4 N4 C8 119.12(14)

loop_
_geom_bond_atom_site_label_1
_geom_bond_atom_site_label_2
_geom_bond_distance
C1 N2 1.3227(19)
C1 N1 1.348(2)
C2 C5 1.3636(19)
C2 N2 1.3865(19)
C2 C3 1.435(2)
C3 O1 1.2189(19)
C3 N3 1.402(2)
C4 O2 1.219(2)
C4 N4 1.385(2)
C4 N3 1.400(2)
C5 N4 1.3584(19)
C5 N1 1.3623(19)
C6 N2 1.4695(19)
C7 N3 1.466(2)
C8 N4 1.467(2)
C9 O3 1.2399(19)
C9 O4 1.2483(18)
C9 C10 1.5544(19)
C10 F1 1.3548(16)
C10 F2 1.3556(16)
C10 C11 1.536(2)
C11 F4 1.3519(16)
C11 F3 1.3521(16)
C11 C12 1.5462(19)
C12 O6 1.1973(18)
C12 O5 1.3019(17)
